data_7037300
loop_
_publ_author_name
'Mai, Van Hung'
'Kuzmina, Lyudmila G.'
'Churakov, Andrei V.'
'Korobkov, Ilia'
'Howard, Judith A. K.'
'Nikonov, Georgii I.'

_publ_section_title
;
 NHC carbene supported half-sandwich hydridosilyl complexes of ruthenium:
 the impact of supporting ligands on SiH interligand interactions.
;
_journal_issue 1
_journal_name_full 'Dalton transactions (Cambridge, England : 2003)'
_journal_page_first 208
_journal_page_last 215
_journal_paper_doi 10.1039/c5dt04067a
_journal_volume 45
_journal_year 2015
_chemical_formula_sum 'C40 H54 N2 Ru Si'
_chemical_formula_weight 692.01
_space_group_crystal_system triclinic
_space_group_IT_number 2
_space_group_name_Hall '-P 1'
_space_group_name_H-M_alt 'P -1'
_symmetry_space_group_name_Hall '-P 1'
_symmetry_space_group_name_H-M 'P -1'
_atom_sites_solution_hydrogens mixed
_audit_creation_method SHELXL-2014/7
_audit_update_record
;
2015-11-11 deposited with the CCDC.
2015-11-15 downloaded from the CCDC.
;
_cell_angle_alpha 95.821(6)
_cell_angle_beta 99.541(6)
_cell_angle_gamma 104.375(6)
_cell_formula_units_Z 2
_cell_length_a 10.4447(12)
_cell_length_b 12.3858(14)
_cell_length_c 15.3320(18)
_cell_measurement_reflns_used 6394
_cell_measurement_temperature 200(2)
_cell_measurement_theta_max 28.36
_cell_measurement_theta_min 2.59
_cell_volume 1873.5(4)
_computing_cell_refinement 'APEX II, Bruker (2012)'
_computing_data_collection 'APEX II, Bruker (2012)'
_computing_data_reduction 'XPREP, Bruker (2012)'
_computing_molecular_graphics 'SHELXTL, Bruker (2015)'
_computing_publication_material 'SHELXTL, Bruker (2015)'
_computing_structure_refinement 'SHELXL-2014/7 (Sheldrick, 2014)'
_computing_structure_solution 'SHELXL-2014/7 (Sheldrick, 2014)'
_diffrn_ambient_temperature 200(2)
_diffrn_measured_fraction_theta_full 0.972
_diffrn_measured_fraction_theta_max 0.918
_diffrn_measurement_device_type 'Bruker APEX-II CCD'
_diffrn_measurement_method '\f and \w scans'
_diffrn_radiation_type MoK\a
_diffrn_radiation_wavelength 0.71073
_diffrn_reflns_av_R_equivalents 0.1288
_diffrn_reflns_av_unetI/netI 0.0953
_diffrn_reflns_laue_measured_fraction_full 0.972
_diffrn_reflns_laue_measured_fraction_max 0.918
_diffrn_reflns_limit_h_max 13
_diffrn_reflns_limit_h_min -13
_diffrn_reflns_limit_k_max 16
_diffrn_reflns_limit_k_min -16
_diffrn_reflns_limit_l_max 20
_diffrn_reflns_limit_l_min 0
_diffrn_reflns_number 29773
_diffrn_reflns_point_group_measured_fraction_full 0.972
_diffrn_reflns_point_group_measured_fraction_max 0.918
_diffrn_reflns_theta_full 25.242
_diffrn_reflns_theta_max 28.794
_diffrn_reflns_theta_min 1.716
_diffrn_source 'sealed X-ray tube'
_exptl_absorpt_coefficient_mu 0.479
_exptl_absorpt_correction_T_max 0.745690
_exptl_absorpt_correction_T_min 0.367793
_exptl_absorpt_correction_type multi-scan
_exptl_absorpt_process_details 'SADABS, Bruker (2003)'
_exptl_crystal_colour colourless
_exptl_crystal_density_diffrn 1.227
_exptl_crystal_description block
_exptl_crystal_F_000 732
_exptl_crystal_size_max 0.170
_exptl_crystal_size_mid 0.120
_exptl_crystal_size_min 0.100
_refine_diff_density_max 3.762
_refine_diff_density_min -1.849
_refine_diff_density_rms 0.225
_refine_ls_extinction_method none
_refine_ls_goodness_of_fit_ref 1.216
_refine_ls_hydrogen_treatment constr
_refine_ls_matrix_type full
_refine_ls_number_parameters 398
_refine_ls_number_reflns 8931
_refine_ls_number_restraints 453
_refine_ls_restrained_S_all 1.192
_refine_ls_R_factor_all 0.1858
_refine_ls_R_factor_gt 0.1499
_refine_ls_shift/su_max 0.000
_refine_ls_shift/su_mean 0.000
_refine_ls_structure_factor_coef Fsqd
_refine_ls_weighting_details 'w=1/[\s^2^(Fo^2^)+(0.0889P)^2^+39.4305P] where P=(Fo^2^+2Fc^2^)/3'
_refine_ls_weighting_scheme calc
_refine_ls_wR_factor_gt 0.3379
_refine_ls_wR_factor_ref 0.3605
_reflns_Friedel_coverage 0.000
_reflns_number_gt 6819
_reflns_number_total 14907
_reflns_threshold_expression 'I > 2\s(I)'
_cod_data_source_file c5dt04067a2.cif
_cod_data_source_block 6f
_cod_depositor_comments 'Adding full bibliography for 7037294--7037300.cif.'
_cod_database_code 7037300
_shelx_shelxl_version_number 2014/7
_shelx_space_group_comment
; 
The symmetry employed for this shelxl refinement is uniquely defined 
by the following loop, which should always be used as a source of 
symmetry information in preference to the above space-group names. 
They are only intended as comments. 
;
_shelx_estimated_absorpt_t_min 0.923
_shelx_estimated_absorpt_t_max 0.954

loop_
_space_group_symop_operation_xyz
'x, y, z'
'-x, -y, -z'

loop_
_atom_site_label
_atom_site_type_symbol
_atom_site_fract_x
_atom_site_fract_y
_atom_site_fract_z
_atom_site_U_iso_or_equiv
_atom_site_adp_type
_atom_site_occupancy
_atom_site_site_symmetry_order
_atom_site_calc_flag
_atom_site_refinement_flags_posn
_atom_site_refinement_flags_adp
Ru1 Ru 0.58902(8) 0.68286(9) 0.73305(6) 0.0276(3) Uani 1 1 d . .
H1C H 0.6310 0.8061 0.7338 0.041 Uiso 1 1 d R U
H1D H 0.5907 0.6586 0.8335 0.041 Uiso 1 1 d R U
Si1 Si 0.5034(3) 0.8009(3) 0.82433(18) 0.0247(6) Uani 1 1 d . .
N1 N 0.8553(7) 0.6403(7) 0.8209(5) 0.0194(16) Uani 1 1 d . .
N2 N 0.8950(8) 0.7962(8) 0.7674(6) 0.0261(19) Uani 1 1 d . .
C1 C 0.3960(15) 0.5548(15) 0.6766(11) 0.066(3) Uani 1 1 d . U
H1A H 0.3264 0.5225 0.7114 0.079 Uiso 1 1 calc R U
C2 C 0.4962(14) 0.5064(15) 0.6561(11) 0.062(3) Uani 1 1 d . U
H2A H 0.5126 0.4354 0.6752 0.075 Uiso 1 1 calc R U
C3 C 0.5650(13) 0.5710(14) 0.5998(10) 0.058(3) Uani 1 1 d . U
H3A H 0.6399 0.5547 0.5723 0.069 Uiso 1 1 calc R U
C4 C 0.5028(15) 0.6599(15) 0.5836(10) 0.063(3) Uani 1 1 d . U
H4A H 0.5250 0.7162 0.5423 0.076 Uiso 1 1 calc R U
C5 C 0.3994(14) 0.6490(15) 0.6331(10) 0.063(3) Uani 1 1 d . U
H5A H 0.3326 0.6947 0.6313 0.076 Uiso 1 1 calc R U
C6 C 0.4567(11) 0.9231(10) 0.7706(8) 0.033(2) Uani 1 1 d . U
C7 C 0.4885(16) 0.9507(14) 0.6892(10) 0.054(3) Uani 1 1 d . U
H7A H 0.5385 0.9093 0.6599 0.064 Uiso 1 1 calc R U
C8 C 0.449(2) 1.0375(16) 0.6490(12) 0.071(4) Uani 1 1 d . U
H8A H 0.4721 1.0539 0.5935 0.085 Uiso 1 1 calc R U
C9 C 0.3780(19) 1.0975(16) 0.6900(13) 0.071(4) Uani 1 1 d . U
H9A H 0.3494 1.1554 0.6627 0.085 Uiso 1 1 calc R U
C10 C 0.3476(19) 1.0746(14) 0.7709(12) 0.068(4) Uani 1 1 d . U
H10A H 0.3008 1.1188 0.8005 0.081 Uiso 1 1 calc R U
C11 C 0.3845(13) 0.9870(12) 0.8106(10) 0.049(3) Uani 1 1 d . U
H11A H 0.3597 0.9712 0.8658 0.058 Uiso 1 1 calc R U
C12 C 0.5991(12) 0.8651(12) 0.9407(8) 0.042(3) Uani 1 1 d . .
H12A H 0.6895 0.9101 0.9379 0.064 Uiso 1 1 calc R U
H12B H 0.5510 0.9136 0.9683 0.064 Uiso 1 1 calc R U
H12C H 0.6067 0.8050 0.9766 0.064 Uiso 1 1 calc R U
C13 C 0.3347(11) 0.7192(12) 0.8454(9) 0.040(3) Uani 1 1 d . .
H13A H 0.2756 0.6816 0.7883 0.060 Uiso 1 1 calc R U
H13B H 0.3485 0.6626 0.8836 0.060 Uiso 1 1 calc R U
H13C H 0.2929 0.7711 0.8752 0.060 Uiso 1 1 calc R U
C14 C 0.7927(9) 0.7073(9) 0.7760(6) 0.021(2) Uani 1 1 d . .
C15 C 0.9946(9) 0.6872(10) 0.8423(7) 0.027(2) Uani 1 1 d . U
H15A H 1.0590 0.6562 0.8746 0.033 Uiso 1 1 calc R U
C16 C 1.0202(10) 0.7828(10) 0.8094(7) 0.029(2) Uani 1 1 d . U
H16A H 1.1066 0.8332 0.8131 0.035 Uiso 1 1 calc R U
C17 C 0.7949(9) 0.5303(9) 0.8371(7) 0.0228(18) Uani 1 1 d . U
C18 C 0.7788(11) 0.4348(10) 0.7714(7) 0.032(2) Uani 1 1 d . U
C19 C 0.7147(13) 0.3317(11) 0.7882(9) 0.044(3) Uani 1 1 d . U
H19A H 0.7023 0.2680 0.7445 0.052 Uiso 1 1 calc R U
C20 C 0.6663(14) 0.3149(12) 0.8662(10) 0.049(3) Uani 1 1 d . U
H20A H 0.6192 0.2420 0.8750 0.059 Uiso 1 1 calc R U
C21 C 0.6892(13) 0.4086(10) 0.9314(9) 0.041(3) Uani 1 1 d . U
H21A H 0.6590 0.3981 0.9858 0.049 Uiso 1 1 calc R U
C22 C 0.7535(11) 0.5149(9) 0.9193(7) 0.0282(19) Uani 1 1 d . U
C23 C 0.8382(13) 0.4522(12) 0.6877(8) 0.041(3) Uani 1 1 d . U
H23A H 0.8380 0.5295 0.6743 0.049 Uiso 1 1 calc R U
C24 C 0.7562(17) 0.3667(15) 0.6051(10) 0.067(5) Uani 1 1 d . U
H24A H 0.6624 0.3706 0.5946 0.101 Uiso 1 1 calc R U
H24B H 0.7950 0.3846 0.5526 0.101 Uiso 1 1 calc R U
H24C H 0.7591 0.2905 0.6156 0.101 Uiso 1 1 calc R U
C25 C 0.9832(15) 0.4447(15) 0.7027(10) 0.056(4) Uani 1 1 d . U
H25A H 1.0187 0.4562 0.6480 0.084 Uiso 1 1 calc R U
H25B H 1.0382 0.5029 0.7519 0.084 Uiso 1 1 calc R U
H25C H 0.9861 0.3702 0.7177 0.084 Uiso 1 1 calc R U
C26 C 0.7853(12) 0.6129(10) 0.9939(7) 0.031(2) Uani 1 1 d . U
H26A H 0.8102 0.6845 0.9682 0.038 Uiso 1 1 calc R U
C27 C 0.6664(14) 0.6150(13) 1.0403(9) 0.049(3) Uani 1 1 d . U
H27A H 0.6927 0.6800 1.0879 0.073 Uiso 1 1 calc R U
H27B H 0.5895 0.6209 0.9965 0.073 Uiso 1 1 calc R U
H27C H 0.6408 0.5455 1.0662 0.073 Uiso 1 1 calc R U
C28 C 0.9057(15) 0.6075(13) 1.0626(9) 0.051(3) Uani 1 1 d . U
H28A H 0.9268 0.6708 1.1113 0.076 Uiso 1 1 calc R U
H28B H 0.8841 0.5363 1.0869 0.076 Uiso 1 1 calc R U
H28C H 0.9837 0.6118 1.0340 0.076 Uiso 1 1 calc R U
C29 C 0.8883(11) 0.8861(10) 0.7159(8) 0.034(2) Uani 1 1 d . U
C30 C 0.8859(14) 0.8654(13) 0.6239(9) 0.045(3) Uani 1 1 d . U
C31 C 0.8739(18) 0.9492(15) 0.5748(11) 0.061(4) Uani 1 1 d . U
H31A H 0.8690 0.9359 0.5120 0.074 Uiso 1 1 calc R U
C32 C 0.869(2) 1.0506(16) 0.6129(12) 0.071(4) Uani 1 1 d . U
H32A H 0.8575 1.1067 0.5767 0.086 Uiso 1 1 calc R U
C33 C 0.8797(18) 1.0735(15) 0.7045(12) 0.062(4) Uani 1 1 d . U
H33A H 0.8813 1.1467 0.7309 0.075 Uiso 1 1 calc R U
C34 C 0.8883(12) 0.9913(11) 0.7582(9) 0.039(2) Uani 1 1 d . U
C35 C 0.8991(18) 0.7518(15) 0.5806(9) 0.058(3) Uani 1 1 d . U
H35A H 0.8593 0.6925 0.6155 0.070 Uiso 1 1 calc R U
C36 C 0.824(2) 0.7173(19) 0.4834(11) 0.081(5) Uani 1 1 d . U
H36A H 0.7290 0.7152 0.4800 0.122 Uiso 1 1 calc R U
H36B H 0.8642 0.7722 0.4470 0.122 Uiso 1 1 calc R U
H36C H 0.8311 0.6425 0.4609 0.122 Uiso 1 1 calc R U
C37 C 1.048(2) 0.7553(19) 0.5866(11) 0.080(5) Uani 1 1 d . U
H37A H 1.0957 0.7775 0.6491 0.120 Uiso 1 1 calc R U
H37B H 1.0555 0.6806 0.5642 0.120 Uiso 1 1 calc R U
H37C H 1.0886 0.8102 0.5504 0.120 Uiso 1 1 calc R U
C38 C 0.9034(12) 1.0155(11) 0.8582(9) 0.039(2) Uani 1 1 d . U
H38A H 0.8707 0.9426 0.8808 0.047 Uiso 1 1 calc R U
C39 C 0.8214(14) 1.0950(12) 0.8859(11) 0.050(3) Uani 1 1 d . U
H39A H 0.8343 1.1083 0.9512 0.075 Uiso 1 1 calc R U
H39B H 0.8518 1.1668 0.8640 0.075 Uiso 1 1 calc R U
H39C H 0.7256 1.0609 0.8601 0.075 Uiso 1 1 calc R U
C40 C 1.0515(14) 1.0662(12) 0.9014(12) 0.057(4) Uani 1 1 d . U
H40A H 1.0606 1.0817 0.9664 0.085 Uiso 1 1 calc R U
H40B H 1.1030 1.0129 0.8870 0.085 Uiso 1 1 calc R U
H40C H 1.0861 1.1365 0.8786 0.085 Uiso 1 1 calc R U

loop_
_atom_site_aniso_label
_atom_site_aniso_U_11
_atom_site_aniso_U_22
_atom_site_aniso_U_33
_atom_site_aniso_U_23
_atom_site_aniso_U_13
_atom_site_aniso_U_12
Ru1 0.0131(4) 0.0428(6) 0.0237(4) -0.0081(3) -0.0051(3) 0.0128(3)
Si1 0.0130(12) 0.0371(17) 0.0251(14) -0.0018(11) 0.0039(10) 0.0110(12)
N1 0.008(3) 0.025(4) 0.024(4) -0.002(3) 0.003(3) 0.005(3)
N2 0.019(4) 0.033(5) 0.030(4) 0.005(4) 0.010(3) 0.011(4)
C1 0.036(5) 0.078(8) 0.063(7) -0.033(5) -0.020(5) 0.017(5)
C2 0.034(6) 0.070(7) 0.062(7) -0.035(5) -0.019(5) 0.012(5)
C3 0.032(5) 0.076(8) 0.050(6) -0.037(5) -0.019(4) 0.023(5)
C4 0.047(6) 0.085(8) 0.050(6) -0.030(5) -0.012(5) 0.033(6)
C5 0.038(6) 0.088(8) 0.051(7) -0.031(5) -0.017(5) 0.030(6)
C6 0.024(5) 0.034(5) 0.036(5) -0.007(4) -0.008(4) 0.011(4)
C7 0.061(8) 0.063(8) 0.048(6) 0.009(5) 0.012(5) 0.037(7)
C8 0.086(10) 0.077(9) 0.064(7) 0.020(6) 0.011(7) 0.048(8)
C9 0.071(9) 0.067(9) 0.085(8) 0.012(7) 0.011(7) 0.041(8)
C10 0.075(9) 0.057(8) 0.081(8) 0.003(6) 0.013(7) 0.042(7)
C11 0.035(6) 0.045(6) 0.065(6) -0.006(5) 0.009(5) 0.016(5)
C12 0.031(6) 0.059(9) 0.037(6) -0.013(6) 0.001(5) 0.022(6)
C13 0.021(5) 0.050(8) 0.053(7) 0.016(6) 0.018(5) 0.007(5)
C14 0.016(4) 0.034(6) 0.017(4) 0.003(4) 0.009(3) 0.009(4)
C15 0.007(4) 0.038(5) 0.034(5) 0.002(4) 0.001(3) 0.006(4)
C16 0.012(4) 0.037(5) 0.038(5) 0.003(4) 0.002(4) 0.010(4)
C17 0.018(4) 0.024(4) 0.028(4) 0.003(3) -0.002(3) 0.013(3)
C18 0.032(5) 0.027(4) 0.035(4) -0.005(3) -0.003(3) 0.018(4)
C19 0.040(6) 0.033(5) 0.056(6) -0.002(4) 0.003(4) 0.014(4)
C20 0.045(7) 0.037(5) 0.064(6) 0.001(4) 0.012(5) 0.011(5)
C21 0.043(6) 0.030(4) 0.053(6) 0.009(4) 0.016(5) 0.011(4)
C22 0.028(4) 0.028(4) 0.032(4) 0.007(3) 0.005(3) 0.015(3)
C23 0.049(5) 0.046(6) 0.032(4) -0.003(4) 0.004(4) 0.024(5)
C24 0.063(8) 0.087(10) 0.049(6) -0.027(7) -0.009(6) 0.044(7)
C25 0.053(6) 0.078(10) 0.043(7) -0.004(7) 0.013(5) 0.031(6)
C26 0.036(5) 0.026(5) 0.034(4) 0.005(4) 0.012(4) 0.009(4)
C27 0.049(6) 0.053(8) 0.048(7) 0.002(6) 0.025(5) 0.013(6)
C28 0.053(6) 0.051(8) 0.046(6) -0.002(5) 0.000(5) 0.020(6)
C29 0.027(5) 0.038(5) 0.043(4) 0.014(4) 0.014(4) 0.015(4)
C30 0.044(6) 0.061(6) 0.042(5) 0.016(4) 0.021(4) 0.023(5)
C31 0.076(10) 0.072(7) 0.056(6) 0.033(5) 0.032(6) 0.036(6)
C32 0.091(11) 0.074(7) 0.071(6) 0.035(5) 0.034(6) 0.040(7)
C33 0.073(10) 0.060(7) 0.073(6) 0.030(5) 0.031(6) 0.035(6)
C34 0.030(5) 0.036(5) 0.057(5) 0.012(4) 0.015(4) 0.012(4)
C35 0.078(8) 0.070(7) 0.041(6) 0.013(5) 0.025(5) 0.038(6)
C36 0.102(11) 0.106(13) 0.045(6) 0.005(7) 0.020(6) 0.046(10)
C37 0.084(8) 0.129(15) 0.053(8) 0.017(9) 0.034(7) 0.063(9)
C38 0.034(5) 0.029(5) 0.053(5) 0.005(4) 0.007(4) 0.005(4)
C39 0.040(6) 0.038(7) 0.071(8) 0.003(6) 0.012(6) 0.011(5)
C40 0.035(5) 0.040(7) 0.087(9) -0.007(7) -0.002(5) 0.012(5)

loop_
_atom_type_symbol
_atom_type_description
_atom_type_scat_dispersion_real
_atom_type_scat_dispersion_imag
_atom_type_scat_source
C C 0.0033 0.0016 'International Tables Vol C Tables 4.2.6.8 and 6.1.1.4'
H H 0.0000 0.0000 'International Tables Vol C Tables 4.2.6.8 and 6.1.1.4'
N N 0.0061 0.0033 'International Tables Vol C Tables 4.2.6.8 and 6.1.1.4'
Si Si 0.0817 0.0704 'International Tables Vol C Tables 4.2.6.8 and 6.1.1.4'
Ru Ru -1.2594 0.8363 'International Tables Vol C Tables 4.2.6.8 and 6.1.1.4'

loop_
_geom_angle_atom_site_label_1
_geom_angle_atom_site_label_2
_geom_angle_atom_site_label_3
_geom_angle
C14 Ru1 C1 144.3(5)
C14 Ru1 C5 155.7(5)
C1 Ru1 C5 36.8(7)
C14 Ru1 C2 109.6(5)
C1 Ru1 C2 36.1(5)
C5 Ru1 C2 60.9(6)
C14 Ru1 C4 119.4(5)
C1 Ru1 C4 60.7(7)
C5 Ru1 C4 36.5(6)
C2 Ru1 C4 60.4(7)
C14 Ru1 C3 97.9(4)
C1 Ru1 C3 60.2(6)
C5 Ru1 C3 60.9(5)
C2 Ru1 C3 35.8(6)
C4 Ru1 C3 36.6(5)
C14 Ru1 Si1 111.6(3)
C1 Ru1 Si1 97.2(4)
C5 Ru1 Si1 88.2(4)
C2 Ru1 Si1 132.0(4)
C4 Ru1 Si1 115.4(4)
C3 Ru1 Si1 149.0(3)
C12 Si1 C13 102.4(6)
C12 Si1 C6 105.4(6)
C13 Si1 C6 101.9(5)
C12 Si1 Ru1 120.3(4)
C13 Si1 Ru1 109.8(4)
C6 Si1 Ru1 114.9(4)
C14 N1 C15 111.3(9)
C14 N1 C17 126.6(8)
C15 N1 C17 121.8(8)
C14 N2 C16 109.8(9)
C14 N2 C29 128.5(9)
C16 N2 C29 121.3(9)
C2 C1 C5 109.1(18)
C2 C1 Ru1 74.3(9)
C5 C1 Ru1 71.7(9)
C1 C2 C3 108.0(17)
C1 C2 Ru1 69.6(9)
C3 C2 Ru1 72.8(9)
C2 C3 C4 107.8(14)
C2 C3 Ru1 71.4(8)
C4 C3 Ru1 71.4(8)
C5 C4 C3 107.0(17)
C5 C4 Ru1 69.2(8)
C3 C4 Ru1 72.1(8)
C1 C5 C4 108.1(14)
C1 C5 Ru1 71.5(8)
C4 C5 Ru1 74.3(8)
C11 C6 C7 116.2(12)
C11 C6 Si1 120.7(11)
C7 C6 Si1 123.1(9)
C6 C7 C8 122.4(14)
C9 C8 C7 119.6(17)
C8 C9 C10 119.7(16)
C9 C10 C11 121.1(15)
C6 C11 C10 121.0(15)
N1 C14 N2 104.5(8)
N1 C14 Ru1 127.8(7)
N2 C14 Ru1 127.7(7)
C16 C15 N1 107.2(8)
C15 C16 N2 107.1(9)
C22 C17 N1 119.9(9)
C22 C17 C18 120.0(10)
N1 C17 C18 120.1(10)
C19 C18 C17 117.9(12)
C19 C18 C23 123.0(11)
C17 C18 C23 119.1(11)
C18 C19 C20 123.2(12)
C19 C20 C21 117.9(14)
C22 C21 C20 122.1(13)
C21 C22 C17 118.7(11)
C21 C22 C26 120.5(11)
C17 C22 C26 120.8(10)
C25 C23 C18 111.2(10)
C25 C23 C24 108.6(11)
C18 C23 C24 112.8(13)
C22 C26 C28 109.0(9)
C22 C26 C27 113.1(10)
C28 C26 C27 109.4(11)
C34 C29 C30 121.9(12)
C34 C29 N2 119.8(11)
C30 C29 N2 118.2(11)
C31 C30 C29 117.9(14)
C31 C30 C35 121.4(13)
C29 C30 C35 120.7(12)
C32 C31 C30 121.7(15)
C31 C32 C33 120.4(16)
C34 C33 C32 121.0(16)
C33 C34 C29 116.9(13)
C33 C34 C38 121.7(13)
C29 C34 C38 121.4(11)
C36 C35 C37 109.9(13)
C36 C35 C30 113.2(13)
C37 C35 C30 110.3(15)
C34 C38 C40 109.9(12)
C34 C38 C39 112.3(11)
C40 C38 C39 109.5(11)

loop_
_geom_bond_atom_site_label_1
_geom_bond_atom_site_label_2
_geom_bond_distance
Ru1 C14 2.056(9)
Ru1 C1 2.210(15)
Ru1 C5 2.213(12)
Ru1 C2 2.270(15)
Ru1 C4 2.279(15)
Ru1 C3 2.289(13)
Ru1 Si1 2.355(3)
Si1 C12 1.882(12)
Si1 C13 1.898(12)
Si1 C6 1.921(12)
N1 C14 1.351(12)
N1 C15 1.395(12)
N1 C17 1.417(13)
N2 C14 1.365(13)
N2 C16 1.416(12)
N2 C29 1.438(14)
C1 C2 1.39(2)
C1 C5 1.40(3)
C2 C3 1.40(3)
C3 C4 1.43(2)
C4 C5 1.41(2)
C6 C11 1.387(16)
C6 C7 1.398(19)
C7 C8 1.41(2)
C8 C9 1.35(2)
C9 C10 1.37(3)
C10 C11 1.40(2)
C15 C16 1.318(16)
C17 C22 1.413(15)
C17 C18 1.430(14)
C18 C19 1.358(18)
C18 C23 1.527(18)
C19 C20 1.39(2)
C20 C21 1.395(18)
C21 C22 1.368(17)
C22 C26 1.512(15)
C23 C25 1.521(18)
C23 C24 1.542(18)
C26 C28 1.521(17)
C26 C27 1.534(17)
C29 C34 1.396(17)
C29 C30 1.403(17)
C30 C31 1.36(2)
C30 C35 1.54(2)
C31 C32 1.35(2)
C32 C33 1.38(2)
C33 C34 1.384(19)
C34 C38 1.507(19)
C35 C36 1.53(2)
C35 C37 1.53(2)
C38 C40 1.523(18)
C38 C39 1.529(17)

loop_
_geom_torsion_atom_site_label_1
_geom_torsion_atom_site_label_2
_geom_torsion_atom_site_label_3
_geom_torsion_atom_site_label_4
_geom_torsion
C5 C1 C2 C3 0.6(15)
Ru1 C1 C2 C3 -63.1(9)
C5 C1 C2 Ru1 63.7(10)
C1 C2 C3 C4 -1.5(14)
Ru1 C2 C3 C4 -62.5(9)
C1 C2 C3 Ru1 61.0(9)
C2 C3 C4 C5 1.7(14)
Ru1 C3 C4 C5 -60.7(9)
C2 C3 C4 Ru1 62.5(9)
C2 C1 C5 C4 0.5(15)
Ru1 C1 C5 C4 65.9(10)
C2 C1 C5 Ru1 -65.4(9)
C3 C4 C5 C1 -1.4(15)
Ru1 C4 C5 C1 -64.0(9)
C3 C4 C5 Ru1 62.6(9)
C11 C6 C7 C8 -1(2)
Si1 C6 C7 C8 177.4(13)
C6 C7 C8 C9 0(3)
C7 C8 C9 C10 1(3)
C8 C9 C10 C11 -2(3)
C7 C6 C11 C10 -1(2)
Si1 C6 C11 C10 -178.6(12)
C9 C10 C11 C6 2(3)
C15 N1 C14 N2 1.4(10)
C17 N1 C14 N2 -171.7(9)
C15 N1 C14 Ru1 -177.2(7)
C17 N1 C14 Ru1 9.7(13)
C16 N2 C14 N1 -1.1(10)
C29 N2 C14 N1 171.6(10)
C16 N2 C14 Ru1 177.5(7)
C29 N2 C14 Ru1 -9.8(15)
C14 N1 C15 C16 -1.2(12)
C17 N1 C15 C16 172.3(9)
N1 C15 C16 N2 0.5(12)
C14 N2 C16 C15 0.4(12)
C29 N2 C16 C15 -173.0(10)
C14 N1 C17 C22 -96.5(11)
C15 N1 C17 C22 91.0(11)
C14 N1 C17 C18 85.0(12)
C15 N1 C17 C18 -87.4(11)
C22 C17 C18 C19 4.5(14)
N1 C17 C18 C19 -177.0(9)
C22 C17 C18 C23 -173.3(9)
N1 C17 C18 C23 5.2(13)
C17 C18 C19 C20 -1.0(18)
C23 C18 C19 C20 176.8(12)
C18 C19 C20 C21 -2(2)
C19 C20 C21 C22 2(2)
C20 C21 C22 C17 1.6(17)
C20 C21 C22 C26 -175.6(11)
N1 C17 C22 C21 176.7(9)
C18 C17 C22 C21 -4.8(14)
N1 C17 C22 C26 -6.2(13)
C18 C17 C22 C26 172.3(9)
C19 C18 C23 C25 -89.0(15)
C17 C18 C23 C25 88.7(13)
C19 C18 C23 C24 33.2(16)
C17 C18 C23 C24 -149.0(11)
C21 C22 C26 C28 76.2(14)
C17 C22 C26 C28 -100.9(12)
C21 C22 C26 C27 -45.7(15)
C17 C22 C26 C27 137.2(11)
C14 N2 C29 C34 100.9(14)
C16 N2 C29 C34 -87.1(13)
C14 N2 C29 C30 -80.9(14)
C16 N2 C29 C30 91.1(14)
C34 C29 C30 C31 -5(2)
N2 C29 C30 C31 177.3(13)
C34 C29 C30 C35 174.4(13)
N2 C29 C30 C35 -3.8(19)
C29 C30 C31 C32 2(3)
C35 C30 C31 C32 -176.8(17)
C30 C31 C32 C33 2(3)
C31 C32 C33 C34 -4(3)
C32 C33 C34 C29 1(2)
C32 C33 C34 C38 178.6(15)
C30 C29 C34 C33 2.8(19)
N2 C29 C34 C33 -179.1(12)
C30 C29 C34 C38 -174.5(12)
N2 C29 C34 C38 3.6(17)
C31 C30 C35 C36 -32(2)
C29 C30 C35 C36 149.4(15)
C31 C30 C35 C37 91.8(18)
C29 C30 C35 C37 -87.0(17)
C33 C34 C38 C40 -84.6(16)
C29 C34 C38 C40 92.5(14)
C33 C34 C38 C39 37.6(18)
C29 C34 C38 C39 -145.3(12)
